data_4515907
loop_
_publ_author_name
'Hu, Xing-Mei'
'Luo, Da-Yun'
'Zi, Quan-Xing'
'Lin, Jun'
'Yan, Sheng-Jiao'

_publ_section_title
;
 Diastereoselective Synthesis of Morphan Derivatives by Michael and
 Hetero-Michael Addition of 1,1-Enediamines to Quinone Monoketals.
;
_journal_issue 1
_journal_name_full 'ACS omega'
_journal_page_first 8
_journal_page_last 21
_journal_paper_doi 10.1021/acsomega.7b01493
_journal_volume 3
_journal_year 2018
_chemical_formula_sum 'C17 H21 N3 O5'
_chemical_formula_weight 347.37
_space_group_crystal_system monoclinic
_space_group_IT_number 14
_space_group_name_Hall '-P 2ybc'
_space_group_name_H-M_alt 'P 1 21/c 1'
_atom_sites_solution_hydrogens geom
_audit_creation_method SHELXL-2014
_cell_angle_alpha 90
_cell_angle_beta 102.53(2)
_cell_angle_gamma 90
_cell_formula_units_Z 4
_cell_length_a 17.67(3)
_cell_length_b 8.064(12)
_cell_length_c 12.926(19)
_cell_measurement_reflns_used 1057
_cell_measurement_temperature 293(2)
_cell_measurement_theta_max 20.8293
_cell_measurement_theta_min 2.3612
_cell_volume 1798(5)
_computing_cell_refinement 'Bruker SMART'
_computing_data_collection 'Bruker SMART'
_computing_data_reduction 'Bruker SAINT'
_computing_molecular_graphics 'SHELXL-2014 (Sheldrick, 2014)'
_computing_publication_material 'SHELXL-2014 (Sheldrick, 2014)'
_computing_structure_refinement 'SHELXL-2014 (Sheldrick, 2014)'
_computing_structure_solution 'SHELXL-2014 (Sheldrick, 2014)'
_diffrn_ambient_temperature 293(2)
_diffrn_measured_fraction_theta_full 0.988
_diffrn_measured_fraction_theta_max 0.999
_diffrn_measurement_device_type 'CCD area detector'
_diffrn_measurement_method 'phi and omega scans'
_diffrn_radiation_type MoK\a
_diffrn_radiation_wavelength 0.71073
_diffrn_reflns_av_R_equivalents 0.0789
_diffrn_reflns_av_unetI/netI 0.0959
_diffrn_reflns_Laue_measured_fraction_full 0.988
_diffrn_reflns_Laue_measured_fraction_max 0.999
_diffrn_reflns_limit_h_max 21
_diffrn_reflns_limit_h_min -12
_diffrn_reflns_limit_k_max 9
_diffrn_reflns_limit_k_min -9
_diffrn_reflns_limit_l_max 15
_diffrn_reflns_limit_l_min -13
_diffrn_reflns_number 9827
_diffrn_reflns_point_group_measured_fraction_full 0.988
_diffrn_reflns_point_group_measured_fraction_max 0.999
_diffrn_reflns_theta_full 25.242
_diffrn_reflns_theta_max 25.149
_diffrn_reflns_theta_min 2.361
_diffrn_source 'fine-focus sealed tube'
_exptl_absorpt_coefficient_mu 0.096
_exptl_absorpt_correction_T_max 0.988
_exptl_absorpt_correction_T_min 0.982
_exptl_absorpt_correction_type multi-scan
_exptl_absorpt_process_details sadabs
_exptl_crystal_colour colourless
_exptl_crystal_density_diffrn 1.283
_exptl_crystal_description block
_exptl_crystal_F_000 736
_exptl_crystal_size_max 0.200
_exptl_crystal_size_mid 0.160
_exptl_crystal_size_min 0.130
_refine_diff_density_max 0.170
_refine_diff_density_min -0.181
_refine_diff_density_rms 0.045
_refine_ls_extinction_coef 0.009(2)
_refine_ls_extinction_expression Fc^*^=kFc[1+0.001xFc^2^\l^3^/sin(2\q)]^-1/4^
_refine_ls_extinction_method SHELXL
_refine_ls_goodness_of_fit_ref 0.967
_refine_ls_hydrogen_treatment constr
_refine_ls_matrix_type full
_refine_ls_number_parameters 229
_refine_ls_number_reflns 3222
_refine_ls_number_restraints 0
_refine_ls_restrained_S_all 0.967
_refine_ls_R_factor_all 0.1334
_refine_ls_R_factor_gt 0.0613
_refine_ls_shift/su_max 0.000
_refine_ls_shift/su_mean 0.000
_refine_ls_structure_factor_coef Fsqd
_refine_ls_weighting_details 'w=1/[\s^2^(Fo^2^)+(0.0760P)^2^] where P=(Fo^2^+2Fc^2^)/3'
_refine_ls_weighting_scheme calc
_refine_ls_wR_factor_gt 0.1397
_refine_ls_wR_factor_ref 0.1752
_reflns_Friedel_coverage 0.000
_reflns_number_gt 1603
_reflns_number_total 3222
_reflns_threshold_expression 'I > 2\s(I)'
_cod_data_source_file ao7b01493_si_002.cif
_cod_data_source_block 1
_cod_original_sg_symbol_H-M 'P 21/c'
_cod_database_code 4515907
_shelx_space_group_comment
;
The symmetry employed for this shelxl refinement is uniquely defined
by the following loop, which should always be used as a source of
symmetry information in preference to the above space-group names.
They are only intended as comments.
;
_shelx_estimated_absorpt_t_min 0.981
_shelx_estimated_absorpt_t_max 0.988
_shelxl_version_number 2014-3

loop_
_space_group_symop_operation_xyz
'x, y, z'
'-x, y+1/2, -z+1/2'
'-x, -y, -z'
'x, -y-1/2, z-1/2'

loop_
_atom_site_label
_atom_site_type_symbol
_atom_site_fract_x
_atom_site_fract_y
_atom_site_fract_z
_atom_site_U_iso_or_equiv
_atom_site_adp_type
_atom_site_occupancy
_atom_site_site_symmetry_order
_atom_site_calc_flag
_atom_site_refinement_flags_posn
_atom_site_refinement_flags_adp
N1 N 0.31809(15) 0.1565(3) 0.25521(18) 0.0558(8) Uani 1 1 d . .
H1 H 0.3393 0.1693 0.3212 0.067 Uiso 1 1 calc R U
N2 N 0.25608(17) 0.3878(3) 0.3818(2) 0.0574(8) Uani 1 1 d . .
N3 N 0.22986(14) 0.2509(3) 0.11012(17) 0.0510(7) Uani 1 1 d . .
H3 H 0.2477 0.1777 0.0734 0.061 Uiso 1 1 calc R U
O1 O 0.31200(14) 0.2971(3) 0.43300(15) 0.0657(7) Uani 1 1 d . .
O2 O 0.22287(15) 0.4867(3) 0.43536(17) 0.0751(8) Uani 1 1 d . .
O3 O 0.0435(2) 0.1480(4) 0.1906(3) 0.1437(15) Uani 1 1 d . .
O4 O 0.24660(12) 0.6027(3) 0.11684(15) 0.0570(6) Uani 1 1 d . .
O5 O 0.11320(13) 0.6250(3) 0.05070(17) 0.0644(7) Uani 1 1 d . .
C1 C 0.4787(2) -0.0383(5) 0.3137(3) 0.0814(12) Uani 1 1 d . .
H1B H 0.4982 0.0538 0.2848 0.098 Uiso 1 1 calc R U
C2 C 0.5272(2) -0.1303(6) 0.3927(4) 0.0948(14) Uani 1 1 d . .
H2A H 0.5788 -0.0994 0.4160 0.114 Uiso 1 1 calc R U
C3 C 0.4992(3) -0.2653(5) 0.4359(3) 0.0850(13) Uani 1 1 d . .
H3A H 0.5316 -0.3251 0.4893 0.102 Uiso 1 1 calc R U
C4 C 0.4248(3) -0.3123(5) 0.4013(3) 0.0802(12) Uani 1 1 d . .
H4 H 0.4059 -0.4051 0.4301 0.096 Uiso 1 1 calc R U
C5 C 0.3765(2) -0.2207(5) 0.3223(3) 0.0692(10) Uani 1 1 d . .
H5 H 0.3253 -0.2536 0.2984 0.083 Uiso 1 1 calc R U
C6 C 0.4032(2) -0.0820(4) 0.2786(2) 0.0525(8) Uani 1 1 d . .
C7 C 0.34809(19) 0.0212(4) 0.1992(2) 0.0605(10) Uani 1 1 d . .
H7A H 0.3747 0.0666 0.1474 0.073 Uiso 1 1 calc R U
H7B H 0.3056 -0.0471 0.1622 0.073 Uiso 1 1 calc R U
C8 C 0.26159(18) 0.2606(4) 0.2140(2) 0.0453(8) Uani 1 1 d . .
C9 C 0.23118(18) 0.3816(4) 0.2754(2) 0.0467(8) Uani 1 1 d . .
C10 C 0.17401(18) 0.5276(4) 0.1098(2) 0.0487(8) Uani 1 1 d . .
C11 C 0.16628(18) 0.3580(4) 0.0551(2) 0.0531(9) Uani 1 1 d . .
H11 H 0.1721 0.3736 -0.0179 0.064 Uiso 1 1 calc R U
C12 C 0.0878(2) 0.2791(4) 0.0517(3) 0.0728(11) Uani 1 1 d . .
H12A H 0.0479 0.3432 0.0051 0.087 Uiso 1 1 calc R U
H12B H 0.0872 0.1680 0.0229 0.087 Uiso 1 1 calc R U
C13 C 0.0702(2) 0.2711(5) 0.1586(4) 0.0809(12) Uani 1 1 d . .
C14 C 0.0867(2) 0.4276(5) 0.2269(3) 0.0754(11) Uani 1 1 d . .
H14A H 0.0842 0.4014 0.2993 0.090 Uiso 1 1 calc R U
H14B H 0.0475 0.5106 0.2006 0.090 Uiso 1 1 calc R U
C15 C 0.16778(18) 0.4980(4) 0.2247(2) 0.0523(9) Uani 1 1 d . .
H15 H 0.1747 0.6038 0.2629 0.063 Uiso 1 1 calc R U
C16 C 0.2708(2) 0.6276(5) 0.0189(3) 0.0792(12) Uani 1 1 d . .
H16A H 0.2819 0.5223 -0.0091 0.119 Uiso 1 1 calc R U
H16B H 0.3165 0.6954 0.0313 0.119 Uiso 1 1 calc R U
H16C H 0.2301 0.6817 -0.0310 0.119 Uiso 1 1 calc R U
C17 C 0.1093(2) 0.7934(4) 0.0870(3) 0.0817(12) Uani 1 1 d . .
H17A H 0.0900 0.7938 0.1509 0.122 Uiso 1 1 calc R U
H17B H 0.0753 0.8568 0.0335 0.122 Uiso 1 1 calc R U
H17C H 0.1602 0.8417 0.1007 0.122 Uiso 1 1 calc R U

loop_
_atom_site_aniso_label
_atom_site_aniso_U_11
_atom_site_aniso_U_22
_atom_site_aniso_U_33
_atom_site_aniso_U_23
_atom_site_aniso_U_13
_atom_site_aniso_U_12
N1 0.0654(19) 0.0661(18) 0.0338(14) 0.0011(13) 0.0062(13) 0.0225(15)
N2 0.082(2) 0.0568(18) 0.0365(16) 0.0006(14) 0.0206(15) -0.0027(16)
N3 0.0625(18) 0.0558(17) 0.0316(14) -0.0041(12) 0.0037(13) 0.0186(14)
O1 0.0848(18) 0.0741(16) 0.0329(12) 0.0060(11) 0.0014(12) 0.0095(14)
O2 0.118(2) 0.0706(16) 0.0433(13) -0.0112(12) 0.0311(14) 0.0108(14)
O3 0.158(3) 0.089(2) 0.214(4) 0.006(2) 0.106(3) -0.036(2)
O4 0.0567(15) 0.0657(15) 0.0488(13) 0.0065(11) 0.0118(11) -0.0056(12)
O5 0.0697(16) 0.0465(14) 0.0688(15) 0.0056(11) -0.0031(12) 0.0096(12)
C1 0.067(3) 0.077(3) 0.094(3) 0.017(2) 0.004(2) -0.002(2)
C2 0.058(3) 0.093(3) 0.116(4) 0.001(3) -0.020(3) 0.007(3)
C3 0.084(3) 0.079(3) 0.079(3) 0.005(2) -0.011(2) 0.020(3)
C4 0.085(3) 0.074(3) 0.078(3) 0.018(2) 0.011(2) 0.015(2)
C5 0.056(2) 0.076(3) 0.072(2) 0.000(2) 0.007(2) 0.006(2)
C6 0.054(2) 0.061(2) 0.0422(18) -0.0027(17) 0.0093(17) 0.0112(18)
C7 0.070(2) 0.066(2) 0.0442(19) -0.0008(16) 0.0097(17) 0.0228(18)
C8 0.055(2) 0.051(2) 0.0306(17) 0.0049(14) 0.0121(15) 0.0038(16)
C9 0.061(2) 0.0509(19) 0.0295(17) 0.0021(14) 0.0134(15) 0.0067(16)
C10 0.051(2) 0.0454(19) 0.0460(19) 0.0029(15) 0.0028(16) 0.0049(16)
C11 0.056(2) 0.059(2) 0.0385(17) 0.0005(16) -0.0029(15) 0.0093(18)
C12 0.062(3) 0.056(2) 0.091(3) -0.003(2) -0.004(2) 0.0019(18)
C13 0.058(3) 0.059(3) 0.131(4) 0.007(3) 0.033(2) -0.005(2)
C14 0.068(3) 0.077(3) 0.090(3) 0.010(2) 0.037(2) 0.011(2)
C15 0.061(2) 0.049(2) 0.048(2) -0.0019(15) 0.0167(17) 0.0044(17)
C16 0.093(3) 0.079(3) 0.074(3) 0.021(2) 0.036(2) 0.004(2)
C17 0.085(3) 0.046(2) 0.106(3) -0.001(2) 0.004(2) 0.0085(19)

loop_
_atom_type_symbol
_atom_type_description
_atom_type_scat_dispersion_real
_atom_type_scat_dispersion_imag
_atom_type_scat_source
C C 0.0033 0.0016 'International Tables Vol C Tables 4.2.6.8 and 6.1.1.4'
H H 0.0000 0.0000 'International Tables Vol C Tables 4.2.6.8 and 6.1.1.4'
N N 0.0061 0.0033 'International Tables Vol C Tables 4.2.6.8 and 6.1.1.4'
O O 0.0106 0.0060 'International Tables Vol C Tables 4.2.6.8 and 6.1.1.4'

loop_
_geom_angle_atom_site_label_1
_geom_angle_atom_site_label_2
_geom_angle_atom_site_label_3
_geom_angle
C8 N1 C7 126.4(3)
C8 N1 H1 116.8
C7 N1 H1 116.8
O2 N2 O1 117.8(3)
O2 N2 C9 119.2(3)
O1 N2 C9 123.0(3)
C8 N3 C11 124.0(3)
C8 N3 H3 118.0
C11 N3 H3 118.0
C10 O4 C16 116.5(3)
C10 O5 C17 115.5(3)
C6 C1 C2 120.6(4)
C6 C1 H1B 119.7
C2 C1 H1B 119.7
C3 C2 C1 120.2(4)
C3 C2 H2A 119.9
C1 C2 H2A 119.9
C4 C3 C2 120.2(4)
C4 C3 H3A 119.9
C2 C3 H3A 119.9
C3 C4 C5 119.5(4)
C3 C4 H4 120.2
C5 C4 H4 120.2
C6 C5 C4 121.3(4)
C6 C5 H5 119.3
C4 C5 H5 119.3
C1 C6 C5 118.1(3)
C1 C6 C7 121.9(4)
C5 C6 C7 119.9(3)
N1 C7 C6 108.9(3)
N1 C7 H7A 109.9
C6 C7 H7A 109.9
N1 C7 H7B 109.9
C6 C7 H7B 109.9
H7A C7 H7B 108.3
N1 C8 N3 118.7(3)
N1 C8 C9 123.3(3)
N3 C8 C9 117.9(3)
N2 C9 C8 120.7(3)
N2 C9 C15 118.0(3)
C8 C9 C15 121.2(3)
O4 C10 O5 111.9(3)
O4 C10 C15 105.1(2)
O5 C10 C15 113.9(3)
O4 C10 C11 113.8(3)
O5 C10 C11 105.4(2)
C15 C10 C11 106.8(3)
N3 C11 C12 111.5(3)
N3 C11 C10 108.6(2)
C12 C11 C10 112.1(3)
N3 C11 H11 108.2
C12 C11 H11 108.2
C10 C11 H11 108.2
C13 C12 C11 111.5(3)
C13 C12 H12A 109.3
C11 C12 H12A 109.3
C13 C12 H12B 109.3
C11 C12 H12B 109.3
H12A C12 H12B 108.0
O3 C13 C12 122.1(4)
O3 C13 C14 121.3(4)
C12 C13 C14 116.6(3)
C13 C14 C15 110.7(3)
C13 C14 H14A 109.5
C15 C14 H14A 109.5
C13 C14 H14B 109.5
C15 C14 H14B 109.5
H14A C14 H14B 108.1
C9 C15 C10 108.5(2)
C9 C15 C14 111.7(3)
C10 C15 C14 109.7(3)
C9 C15 H15 109.0
C10 C15 H15 109.0
C14 C15 H15 109.0
O4 C16 H16A 109.5
O4 C16 H16B 109.5
H16A C16 H16B 109.5
O4 C16 H16C 109.5
H16A C16 H16C 109.5
H16B C16 H16C 109.5
O5 C17 H17A 109.5
O5 C17 H17B 109.5
H17A C17 H17B 109.5
O5 C17 H17C 109.5
H17A C17 H17C 109.5
H17B C17 H17C 109.5

loop_
_geom_bond_atom_site_label_1
_geom_bond_atom_site_label_2
_geom_bond_distance
N1 C8 1.325(4)
N1 C7 1.471(4)
N1 H1 0.8600
N2 O2 1.279(3)
N2 O1 1.291(3)
N2 C9 1.351(4)
N3 C8 1.341(4)
N3 C11 1.472(4)
N3 H3 0.8600
O3 C13 1.209(4)
O4 C10 1.403(4)
O4 C16 1.436(4)
O5 C10 1.414(4)
O5 C17 1.443(4)
C1 C6 1.359(5)
C1 C2 1.396(5)
C1 H1B 0.9300
C2 C3 1.364(6)
C2 H2A 0.9300
C3 C4 1.348(5)
C3 H3A 0.9300
C4 C5 1.393(5)
C4 H4 0.9300
C5 C6 1.381(5)
C5 H5 0.9300
C6 C7 1.503(4)
C7 H7A 0.9700
C7 H7B 0.9700
C8 C9 1.434(4)
C9 C15 1.499(4)
C10 C15 1.532(5)
C10 C11 1.532(4)
C11 C12 1.518(5)
C11 H11 0.9800
C12 C13 1.482(6)
C12 H12A 0.9700
C12 H12B 0.9700
C13 C14 1.532(5)
C14 C15 1.547(5)
C14 H14A 0.9700
C14 H14B 0.9700
C15 H15 0.9800
C16 H16A 0.9600
C16 H16B 0.9600
C16 H16C 0.9600
C17 H17A 0.9600
C17 H17B 0.9600
C17 H17C 0.9600

loop_
_geom_torsion_atom_site_label_1
_geom_torsion_atom_site_label_2
_geom_torsion_atom_site_label_3
_geom_torsion_atom_site_label_4
_geom_torsion
C6 C1 C2 C3 -0.2(7)
C1 C2 C3 C4 1.1(7)
C2 C3 C4 C5 -0.9(6)
C3 C4 C5 C6 -0.2(6)
C2 C1 C6 C5 -0.9(5)
C2 C1 C6 C7 175.6(4)
C4 C5 C6 C1 1.1(5)
C4 C5 C6 C7 -175.5(3)
C8 N1 C7 C6 -171.5(3)
C1 C6 C7 N1 -83.2(4)
C5 C6 C7 N1 93.2(4)
C7 N1 C8 N3 -3.7(5)
C7 N1 C8 C9 175.0(3)
C11 N3 C8 N1 179.3(3)
C11 N3 C8 C9 0.6(4)
O2 N2 C9 C8 -173.6(3)
O1 N2 C9 C8 5.9(5)
O2 N2 C9 C15 2.9(4)
O1 N2 C9 C15 -177.6(3)
N1 C8 C9 N2 -4.4(5)
N3 C8 C9 N2 174.2(3)
N1 C8 C9 C15 179.3(3)
N3 C8 C9 C15 -2.1(4)
C16 O4 C10 O5 -62.5(3)
C16 O4 C10 C15 173.4(3)
C16 O4 C10 C11 56.8(3)
C17 O5 C10 O4 -55.0(4)
C17 O5 C10 C15 64.1(4)
C17 O5 C10 C11 -179.2(3)
C8 N3 C11 C12 -92.3(3)
C8 N3 C11 C10 31.8(4)
O4 C10 C11 N3 54.9(3)
O5 C10 C11 N3 177.9(2)
C15 C10 C11 N3 -60.7(3)
O4 C10 C11 C12 178.5(3)
O5 C10 C11 C12 -58.5(3)
C15 C10 C11 C12 62.9(3)
N3 C11 C12 C13 68.5(4)
C10 C11 C12 C13 -53.5(4)
C11 C12 C13 O3 -135.3(4)
C11 C12 C13 C14 45.2(4)
O3 C13 C14 C15 133.9(4)
C12 C13 C14 C15 -46.6(4)
N2 C9 C15 C10 154.6(3)
C8 C9 C15 C10 -28.9(4)
N2 C9 C15 C14 -84.4(4)
C8 C9 C15 C14 92.0(3)
O4 C10 C15 C9 -62.2(3)
O5 C10 C15 C9 175.0(3)
C11 C10 C15 C9 59.1(3)
O4 C10 C15 C14 175.6(2)
O5 C10 C15 C14 52.8(4)
C11 C10 C15 C14 -63.1(3)
C13 C14 C15 C9 -65.3(4)
C13 C14 C15 C10 55.1(4)
